data_7243548
loop_
_publ_author_name
'Liu, Qing'
'Zhang, Lin-Yan'
'Bao, Yu-Mei'
'Zhang, Na'
'Zhang, Jian-Yong'
'Xing, Yuan-Yuan'
'Deng, Wei'
'Liu, Zhen-Jiang'

_publ_section_title
;
 Structures and catalytic oxidative coupling reaction of four Co-MOFs
 modified with R-isophthalic acid (R&#xE001;H, OH and COOH) and trigonal
 ligands
;
_journal_issue 43
_journal_name_full CrystEngComm
_journal_page_first 7590
_journal_page_last 7601
_journal_paper_doi 10.1039/D1CE01221E
_journal_volume 23
_journal_year 2021
_chemical_formula_moiety 'C60 H40 Co3 N6 O14'
_chemical_formula_sum 'C60 H40 Co3 N6 O14'
_chemical_formula_weight 1245.77
_space_group_crystal_system triclinic
_space_group_IT_number 2
_space_group_name_Hall '-P 1'
_space_group_name_H-M_alt 'P -1'
_atom_sites_solution_hydrogens mixed
_atom_sites_solution_primary dual
_audit_creation_date 2021-09-08
_audit_creation_method
;
Olex2 1.5
(compiled 2021.07.19 svn.r715e62df for OlexSys, GUI svn.r6383)
;
_audit_update_record
;
2021-09-10 deposited with the CCDC.	2021-09-22 downloaded from the CCDC.
;
_cell_angle_alpha 70.3830(10)
_cell_angle_beta 78.2210(10)
_cell_angle_gamma 83.4580(10)
_cell_formula_units_Z 1
_cell_length_a 10.1206(3)
_cell_length_b 13.6770(5)
_cell_length_c 15.8965(5)
_cell_measurement_reflns_used 9365
_cell_measurement_temperature 297
_cell_measurement_theta_max 27.566
_cell_measurement_theta_min 2.658
_cell_volume 2026.56(12)
_computing_cell_refinement 'SAINT V8.38A (Bruker, 2018)'
_computing_data_reduction 'SAINT V8.38A (Bruker, 2018)'
_computing_molecular_graphics 'Olex2 1.5 (Dolomanov et al., 2009)'
_computing_publication_material 'Olex2 1.5 (Dolomanov et al., 2009)'
_computing_structure_refinement 'SHELXL 2018/3 (Sheldrick, 2015)'
_computing_structure_solution 'SHELXT  (Sheldrick, 2015)'
_diffrn_ambient_temperature 297
_diffrn_measured_fraction_theta_full 0.993
_diffrn_measured_fraction_theta_max 0.987
_diffrn_measurement_device_type CCD
_diffrn_radiation_type MoK\a
_diffrn_radiation_wavelength 0.71073
_diffrn_reflns_av_R_equivalents 0.0309
_diffrn_reflns_av_unetI/netI 0.0159
_diffrn_reflns_Laue_measured_fraction_full 0.993
_diffrn_reflns_Laue_measured_fraction_max 0.987
_diffrn_reflns_limit_h_max 13
_diffrn_reflns_limit_h_min -13
_diffrn_reflns_limit_k_max 17
_diffrn_reflns_limit_k_min -17
_diffrn_reflns_limit_l_max 20
_diffrn_reflns_limit_l_min -20
_diffrn_reflns_number 79835
_diffrn_reflns_point_group_measured_fraction_full 0.993
_diffrn_reflns_point_group_measured_fraction_max 0.987
_diffrn_reflns_theta_full 25.242
_diffrn_reflns_theta_max 27.629
_diffrn_reflns_theta_min 2.267
_exptl_absorpt_coefficient_mu 0.657
_exptl_absorpt_correction_T_max 0.7456
_exptl_absorpt_correction_T_min 0.7065
_exptl_absorpt_correction_type multi-scan
_exptl_absorpt_process_details
;
SADABS-2016/2 (Bruker,2016/2) was used for absorption correction.
wR2(int) was 0.0925 before and 0.0440 after correction.
The Ratio of minimum to maximum transmission is 0.9476.
The \l/2 correction factor is Not present.
;
_exptl_crystal_colour colourless
_exptl_crystal_colour_primary colourless
_exptl_crystal_density_diffrn 1.021
_exptl_crystal_description block
_exptl_crystal_F_000 635
_exptl_crystal_size_max 0.13
_exptl_crystal_size_mid 0.1
_exptl_crystal_size_min 0.09
_refine_diff_density_max 0.597
_refine_diff_density_min -0.286
_refine_diff_density_rms 0.044
_refine_ls_extinction_method none
_refine_ls_goodness_of_fit_ref 1.080
_refine_ls_hydrogen_treatment constr
_refine_ls_matrix_type full
_refine_ls_number_parameters 377
_refine_ls_number_reflns 9323
_refine_ls_number_restraints 0
_refine_ls_restrained_S_all 1.080
_refine_ls_R_factor_all 0.0293
_refine_ls_R_factor_gt 0.0269
_refine_ls_shift/su_max 0.002
_refine_ls_shift/su_mean 0.000
_refine_ls_structure_factor_coef Fsqd
_refine_ls_weighting_details 'w=1/[\s^2^(Fo^2^)+(0.0532P)^2^+0.3988P] where P=(Fo^2^+2Fc^2^)/3'
_refine_ls_weighting_scheme calc
_refine_ls_wR_factor_gt 0.0853
_refine_ls_wR_factor_ref 0.0870
_reflns_Friedel_coverage 0.000
_reflns_number_gt 8499
_reflns_number_total 9323
_reflns_threshold_expression 'I > 2\s(I)'
_cod_data_source_file d1ce01221e3.cif
_cod_data_source_block a_sq
_cod_depositor_comments 'Adding full bibliography for 7243546--7243549.cif.'
_cod_database_code 7243548
_shelx_shelxl_version_number 2018/3
_shelx_space_group_comment
;
The symmetry employed for this shelxl refinement is uniquely defined
by the following loop, which should always be used as a source of
symmetry information in preference to the above space-group names.
They are only intended as comments.
;
_shelx_estimated_absorpt_t_max 0.943
_shelx_estimated_absorpt_t_min 0.919
_olex2_refinement_description
;
1. Fixed Uiso
 At 1.2 times of:
  All C(H) groups
 At 1.5 times of:
  All O(H,H) groups
2.a Rotating group:
 O7(H7A,H7B)
2.b Aromatic/amide H refined with riding coordinates:
 C3(H3), C5(H5), C7(H7), C10(H10), C12(H12), C13(H13), C14(H14), C15(H15),
 C16(H16), C17(H17), C19(H19), C20(H20), C21(H21), C22(H22), C24(H24), C26(H26),
  C28(H28), C30(H30)
;
_platon_squeeze_void_probe_radius 1.20
_olex2_submission_special_instructions 'No special instructions were received'

loop_
_space_group_symop_operation_xyz
'x, y, z'
'-x, -y, -z'

loop_
_atom_site_label
_atom_site_type_symbol
_atom_site_fract_x
_atom_site_fract_y
_atom_site_fract_z
_atom_site_U_iso_or_equiv
_atom_site_adp_type
_atom_site_occupancy
_atom_site_site_symmetry_order
_atom_site_calc_flag
_atom_site_refinement_flags_posn
_atom_site_refinement_flags_adp
_atom_site_refinement_flags_occupancy
_atom_site_disorder_assembly
_atom_site_disorder_group
Co1 Co 0.32660(2) -0.08786(2) 0.57831(2) 0.02307(6) Uani 1 1 d . . . . .
Co2 Co 0.500000 0.500000 0.000000 0.02644(6) Uani 1 2 d S . P . .
O1 O 0.35712(10) 0.03789(9) 0.46809(7) 0.0475(3) Uani 1 1 d . . . . .
O2 O 0.50592(8) 0.14313(7) 0.36819(6) 0.0328(2) Uani 1 1 d . . . . .
O3 O 0.37459(9) 0.43016(7) 0.12243(6) 0.0336(2) Uani 1 1 d . . . . .
O4 O 0.17206(13) 0.43937(13) 0.08656(9) 0.0819(5) Uani 1 1 d . . . . .
O5 O -0.18722(9) 0.20763(8) 0.31573(7) 0.0406(2) Uani 1 1 d . . . . .
O6 O -0.12171(8) 0.08975(7) 0.43313(6) 0.0327(2) Uani 1 1 d . . . . .
O7 O 0.63449(13) 0.52901(9) 0.07333(8) 0.0526(3) Uani 1 1 d . . . . .
H7A H 0.715007 0.542312 0.039710 0.079 Uiso 1 1 d R U . . .
H7B H 0.650604 0.472806 0.117918 0.079 Uiso 1 1 d R U . . .
N1 N 0.27640(11) 0.01320(9) 0.66192(8) 0.0340(2) Uani 1 1 d . . . . .
N2 N -0.37623(11) 0.18904(9) 0.50417(8) 0.0341(2) Uani 1 1 d . . . . .
N3 N -0.39584(12) 0.35044(9) 1.00995(8) 0.0356(2) Uani 1 1 d . . . . .
C1 C 0.38767(11) 0.11393(9) 0.40065(7) 0.0223(2) Uani 1 1 d . . . . .
C2 C 0.27792(10) 0.17562(9) 0.35143(7) 0.0227(2) Uani 1 1 d . . . . .
C3 C 0.31027(11) 0.26152(9) 0.27532(8) 0.0254(2) Uani 1 1 d . . . . .
H3 H 0.398865 0.282251 0.257388 0.030 Uiso 1 1 calc R U . . .
C4 C 0.21263(11) 0.31706(9) 0.22548(8) 0.0279(2) Uani 1 1 d . . . . .
C5 C 0.07936(11) 0.28634(10) 0.25396(8) 0.0288(2) Uani 1 1 d . . . . .
H5 H 0.012937 0.322971 0.221221 0.035 Uiso 1 1 calc R U . . .
C6 C 0.04561(11) 0.20134(9) 0.33095(8) 0.0256(2) Uani 1 1 d . . . . .
C7 C 0.14492(11) 0.14541(9) 0.37978(8) 0.0250(2) Uani 1 1 d . . . . .
H7 H 0.122492 0.088184 0.431046 0.030 Uiso 1 1 calc R U . . .
C8 C 0.25441(13) 0.40334(11) 0.13807(9) 0.0358(3) Uani 1 1 d . . . . .
C9 C -0.09636(11) 0.16542(10) 0.36166(8) 0.0275(2) Uani 1 1 d . . . . .
C10 C 0.14843(13) 0.04655(12) 0.68405(10) 0.0377(3) Uani 1 1 d . . . . .
H10 H 0.081526 0.024153 0.663444 0.045 Uiso 1 1 calc R U . . .
C11 C 0.10953(14) 0.11219(12) 0.73561(11) 0.0415(3) Uani 1 1 d . . . . .
C12 C 0.21035(17) 0.14480(16) 0.76618(14) 0.0551(4) Uani 1 1 d . . . . .
H12 H 0.189050 0.188331 0.801627 0.066 Uiso 1 1 calc R U . . .
C13 C 0.34287(17) 0.11160(16) 0.74313(15) 0.0600(5) Uani 1 1 d . . . . .
H13 H 0.411912 0.133026 0.762547 0.072 Uiso 1 1 calc R U . . .
C14 C 0.37158(14) 0.04679(13) 0.69136(12) 0.0465(4) Uani 1 1 d . . . . .
H14 H 0.461156 0.025276 0.676073 0.056 Uiso 1 1 calc R U . . .
C15 C -0.45973(17) 0.27369(13) 0.48644(12) 0.0468(4) Uani 1 1 d . . . . .
H15 H -0.503472 0.289024 0.437112 0.056 Uiso 1 1 calc R U . . .
C16 C -0.4837(2) 0.33908(15) 0.53808(15) 0.0609(5) Uani 1 1 d . . . . .
H16 H -0.544249 0.396234 0.524462 0.073 Uiso 1 1 calc R U . . .
C17 C -0.41730(19) 0.31927(14) 0.61012(14) 0.0553(4) Uani 1 1 d . . . . .
H17 H -0.431515 0.363298 0.645099 0.066 Uiso 1 1 calc R U . . .
C18 C -0.32847(14) 0.23215(12) 0.62974(10) 0.0397(3) Uani 1 1 d . . . . .
C19 C -0.31331(13) 0.16955(11) 0.57496(9) 0.0346(3) Uani 1 1 d . . . . .
H19 H -0.255886 0.110411 0.588269 0.042 Uiso 1 1 calc R U . . .
C20 C -0.36797(16) 0.28607(12) 1.08915(10) 0.0444(3) Uani 1 1 d . . . . .
H20 H -0.399542 0.304833 1.141068 0.053 Uiso 1 1 calc R U . . .
C21 C -0.2947(2) 0.19330(14) 1.09738(11) 0.0581(5) Uani 1 1 d . . . . .
H21 H -0.277740 0.150204 1.153741 0.070 Uiso 1 1 calc R U . . .
C22 C -0.24676(19) 0.16522(13) 1.02049(12) 0.0534(4) Uani 1 1 d . . . . .
H22 H -0.196693 0.102931 1.024516 0.064 Uiso 1 1 calc R U . . .
C23 C -0.27388(15) 0.23073(11) 0.93706(10) 0.0387(3) Uani 1 1 d . . . . .
C24 C -0.34936(14) 0.32263(11) 0.93593(9) 0.0360(3) Uani 1 1 d . . . . .
H24 H -0.368516 0.367138 0.880608 0.043 Uiso 1 1 calc R U . . .
C25 C -0.03462(14) 0.14784(12) 0.75494(11) 0.0417(3) Uani 1 1 d . . . . .
C26 C -0.11581(14) 0.16725(13) 0.68995(11) 0.0429(3) Uani 1 1 d . . . . .
H26 H -0.081021 0.152934 0.636250 0.052 Uiso 1 1 calc R U . . .
C27 C -0.24835(14) 0.20773(12) 0.70331(11) 0.0404(3) Uani 1 1 d . . . . .
C28 C -0.29967(15) 0.22822(12) 0.78420(11) 0.0410(3) Uani 1 1 d . . . . .
H28 H -0.387565 0.255985 0.793677 0.049 Uiso 1 1 calc R U . . .
C29 C -0.22096(15) 0.20762(12) 0.85105(10) 0.0404(3) Uani 1 1 d . . . . .
C30 C -0.08829(15) 0.16731(12) 0.83603(11) 0.0433(3) Uani 1 1 d . . . . .
H30 H -0.035396 0.153359 0.880558 0.052 Uiso 1 1 calc R U . . .

loop_
_atom_site_aniso_label
_atom_site_aniso_U_11
_atom_site_aniso_U_22
_atom_site_aniso_U_33
_atom_site_aniso_U_23
_atom_site_aniso_U_13
_atom_site_aniso_U_12
Co1 0.01215(8) 0.02742(9) 0.02440(9) -0.00099(6) -0.00359(5) -0.00196(5)
Co2 0.02790(12) 0.02436(12) 0.02154(11) -0.00373(9) 0.00305(8) -0.00382(8)
O1 0.0305(5) 0.0452(6) 0.0445(6) 0.0194(5) -0.0119(4) -0.0074(4)
O2 0.0146(4) 0.0409(5) 0.0344(5) 0.0005(4) -0.0069(3) -0.0017(3)
O3 0.0267(4) 0.0358(5) 0.0271(4) 0.0023(4) 0.0026(3) -0.0078(3)
O4 0.0393(6) 0.1081(12) 0.0556(8) 0.0429(8) -0.0214(6) -0.0228(7)
O5 0.0176(4) 0.0498(6) 0.0453(6) 0.0002(4) -0.0101(4) -0.0051(4)
O6 0.0168(4) 0.0363(5) 0.0369(5) -0.0016(4) -0.0013(3) -0.0072(3)
O7 0.0591(7) 0.0530(7) 0.0443(6) -0.0047(5) -0.0169(5) -0.0172(5)
N1 0.0243(5) 0.0378(6) 0.0400(6) -0.0137(5) -0.0048(4) -0.0004(4)
N2 0.0268(5) 0.0384(6) 0.0365(6) -0.0116(5) -0.0069(4) 0.0019(4)
N3 0.0396(6) 0.0306(5) 0.0302(5) -0.0071(4) 0.0015(4) 0.0015(4)
C1 0.0171(5) 0.0244(5) 0.0237(5) -0.0048(4) -0.0044(4) -0.0016(4)
C2 0.0149(5) 0.0258(5) 0.0242(5) -0.0037(4) -0.0036(4) -0.0016(4)
C3 0.0146(5) 0.0287(6) 0.0269(6) -0.0014(5) -0.0014(4) -0.0044(4)
C4 0.0197(5) 0.0301(6) 0.0261(6) 0.0010(5) -0.0021(4) -0.0042(4)
C5 0.0171(5) 0.0333(6) 0.0298(6) -0.0006(5) -0.0064(4) -0.0010(4)
C6 0.0138(5) 0.0302(6) 0.0295(6) -0.0050(5) -0.0028(4) -0.0036(4)
C7 0.0168(5) 0.0260(5) 0.0262(5) -0.0003(4) -0.0023(4) -0.0044(4)
C8 0.0263(6) 0.0390(7) 0.0288(6) 0.0063(5) -0.0036(5) -0.0043(5)
C9 0.0153(5) 0.0327(6) 0.0326(6) -0.0081(5) -0.0020(4) -0.0039(4)
C10 0.0263(6) 0.0469(8) 0.0454(8) -0.0219(6) -0.0092(5) 0.0027(5)
C11 0.0312(7) 0.0514(8) 0.0484(8) -0.0254(7) -0.0096(6) 0.0051(6)
C12 0.0413(8) 0.0702(11) 0.0720(12) -0.0467(10) -0.0123(8) 0.0022(8)
C13 0.0352(8) 0.0781(12) 0.0872(14) -0.0505(11) -0.0147(8) -0.0038(8)
C14 0.0245(6) 0.0560(9) 0.0658(10) -0.0295(8) -0.0053(6) -0.0029(6)
C15 0.0460(8) 0.0447(8) 0.0526(9) -0.0158(7) -0.0215(7) 0.0105(7)
C16 0.0622(11) 0.0516(10) 0.0791(13) -0.0306(9) -0.0345(10) 0.0257(8)
C17 0.0546(10) 0.0539(10) 0.0703(11) -0.0361(9) -0.0220(8) 0.0157(8)
C18 0.0316(6) 0.0468(8) 0.0446(8) -0.0214(6) -0.0067(6) 0.0034(6)
C19 0.0272(6) 0.0399(7) 0.0373(7) -0.0138(6) -0.0071(5) 0.0037(5)
C20 0.0531(9) 0.0429(8) 0.0291(7) -0.0086(6) 0.0010(6) 0.0059(6)
C21 0.0758(12) 0.0503(9) 0.0355(8) -0.0044(7) -0.0096(8) 0.0189(8)
C22 0.0632(10) 0.0419(8) 0.0493(9) -0.0137(7) -0.0110(8) 0.0195(7)
C23 0.0382(7) 0.0389(7) 0.0401(7) -0.0168(6) -0.0055(6) 0.0042(6)
C24 0.0397(7) 0.0344(7) 0.0307(6) -0.0099(5) -0.0031(5) 0.0035(5)
C25 0.0338(7) 0.0492(8) 0.0500(8) -0.0281(7) -0.0097(6) 0.0073(6)
C26 0.0342(7) 0.0559(9) 0.0484(8) -0.0317(7) -0.0079(6) 0.0064(6)
C27 0.0344(7) 0.0472(8) 0.0466(8) -0.0246(7) -0.0100(6) 0.0045(6)
C28 0.0332(7) 0.0460(8) 0.0498(8) -0.0258(7) -0.0079(6) 0.0074(6)
C29 0.0397(7) 0.0410(7) 0.0450(8) -0.0222(6) -0.0080(6) 0.0064(6)
C30 0.0394(7) 0.0505(8) 0.0491(8) -0.0284(7) -0.0138(6) 0.0096(6)

loop_
_atom_type_symbol
_atom_type_description
_atom_type_scat_dispersion_real
_atom_type_scat_dispersion_imag
_atom_type_scat_source
C C 0.0033 0.0016 'International Tables Vol C Tables 4.2.6.8 and 6.1.1.4'
H H 0.0000 0.0000 'International Tables Vol C Tables 4.2.6.8 and 6.1.1.4'
Co Co 0.3494 0.9721 'International Tables Vol C Tables 4.2.6.8 and 6.1.1.4'
N N 0.0061 0.0033 'International Tables Vol C Tables 4.2.6.8 and 6.1.1.4'
O O 0.0106 0.0060 'International Tables Vol C Tables 4.2.6.8 and 6.1.1.4'

loop_
_geom_angle_atom_site_label_1
_geom_angle_atom_site_label_2
_geom_angle_atom_site_label_3
_geom_angle
_geom_angle_site_symmetry_1
_geom_angle_site_symmetry_3
_geom_angle_publ_flag
O1 Co1 O2 113.13(4) . 2_656 ?
O1 Co1 O5 150.93(4) . 2_556 ?
O1 Co1 O6 91.80(4) . 2_556 ?
O1 Co1 N1 89.20(5) . . ?
O1 Co1 N2 91.10(5) . 2_556 ?
O2 Co1 O5 95.92(3) 2_656 2_556 ?
O2 Co1 O6 154.95(4) 2_656 2_556 ?
O2 Co1 N1 90.47(4) 2_656 . ?
O2 Co1 N2 89.43(4) 2_656 2_556 ?
O6 Co1 O5 59.25(3) 2_556 2_556 ?
O6 Co1 N1 92.34(4) 2_556 . ?
O6 Co1 N2 87.62(4) 2_556 2_556 ?
N1 Co1 O5 89.34(4) . 2_556 ?
N2 Co1 O5 90.38(4) 2_556 2_556 ?
N2 Co1 N1 179.70(4) 2_556 . ?
O3 Co2 O3 180.00(5) 2_665 . ?
O3 Co2 O7 88.94(4) . . ?
O3 Co2 O7 91.05(4) 2_665 . ?
O3 Co2 O7 91.06(4) . 2_665 ?
O3 Co2 O7 88.94(4) 2_665 2_665 ?
O3 Co2 N3 88.79(4) 2_665 2_566 ?
O3 Co2 N3 91.21(4) . 2_566 ?
O3 Co2 N3 91.21(4) 2_665 1_654 ?
O3 Co2 N3 88.79(4) . 1_654 ?
O7 Co2 O7 180.0 . 2_665 ?
O7 Co2 N3 89.33(5) . 1_654 ?
O7 Co2 N3 90.67(5) 2_665 1_654 ?
O7 Co2 N3 90.67(5) . 2_566 ?
O7 Co2 N3 89.33(5) 2_665 2_566 ?
N3 Co2 N3 180.0 2_566 1_654 ?
C1 O1 Co1 174.44(9) . . ?
C1 O2 Co1 127.54(8) . 2_656 ?
C8 O3 Co2 130.23(9) . . ?
C9 O5 Co1 86.46(7) . 2_556 ?
C9 O6 Co1 93.86(7) . 2_556 ?
Co2 O7 H7A 111.1 . . ?
Co2 O7 H7B 110.9 . . ?
H7A O7 H7B 102.9 . . ?
C10 N1 Co1 121.06(9) . . ?
C14 N1 Co1 121.69(9) . . ?
C14 N1 C10 117.22(12) . . ?
C15 N2 Co1 124.51(10) . 2_556 ?
C15 N2 C19 117.31(13) . . ?
C19 N2 Co1 118.05(9) . 2_556 ?
C20 N3 Co2 121.14(9) . 1_456 ?
C20 N3 C24 117.84(12) . . ?
C24 N3 Co2 120.87(9) . 1_456 ?
O1 C1 O2 124.52(11) . . ?
O1 C1 C2 118.69(10) . . ?
O2 C1 C2 116.77(10) . . ?
C3 C2 C1 119.57(9) . . ?
C3 C2 C7 119.78(10) . . ?
C7 C2 C1 120.63(10) . . ?
C2 C3 H3 119.5 . . ?
C2 C3 C4 121.09(10) . . ?
C4 C3 H3 119.5 . . ?
C3 C4 C5 118.98(11) . . ?
C3 C4 C8 119.38(10) . . ?
C5 C4 C8 121.45(11) . . ?
C4 C5 H5 119.8 . . ?
C6 C5 C4 120.33(11) . . ?
C6 C5 H5 119.8 . . ?
C5 C6 C7 120.14(10) . . ?
C5 C6 C9 121.27(10) . . ?
C7 C6 C9 118.56(10) . . ?
C2 C7 C6 119.68(10) . . ?
C2 C7 H7 120.2 . . ?
C6 C7 H7 120.2 . . ?
O3 C8 C4 116.11(11) . . ?
O4 C8 O3 125.27(12) . . ?
O4 C8 C4 118.58(12) . . ?
O5 C9 C6 121.08(11) . . ?
O6 C9 O5 120.43(10) . . ?
O6 C9 C6 118.46(10) . . ?
N1 C10 H10 117.9 . . ?
N1 C10 C11 124.16(13) . . ?
C11 C10 H10 117.9 . . ?
C10 C11 C12 117.34(13) . . ?
C10 C11 C25 120.67(13) . . ?
C12 C11 C25 121.97(13) . . ?
C11 C12 H12 120.5 . . ?
C13 C12 C11 119.01(15) . . ?
C13 C12 H12 120.5 . . ?
C12 C13 H13 120.3 . . ?
C14 C13 C12 119.40(15) . . ?
C14 C13 H13 120.3 . . ?
N1 C14 C13 122.86(13) . . ?
N1 C14 H14 118.6 . . ?
C13 C14 H14 118.6 . . ?
N2 C15 H15 118.6 . . ?
N2 C15 C16 122.81(15) . . ?
C16 C15 H15 118.6 . . ?
C15 C16 H16 120.2 . . ?
C15 C16 C17 119.55(15) . . ?
C17 C16 H16 120.2 . . ?
C16 C17 H17 120.5 . . ?
C16 C17 C18 118.97(15) . . ?
C18 C17 H17 120.5 . . ?
C17 C18 C27 122.47(14) . . ?
C19 C18 C17 117.22(14) . . ?
C19 C18 C27 120.27(13) . . ?
N2 C19 C18 124.11(13) . . ?
N2 C19 H19 117.9 . . ?
C18 C19 H19 117.9 . . ?
N3 C20 H20 118.5 . . ?
N3 C20 C21 122.94(14) . . ?
C21 C20 H20 118.5 . . ?
C20 C21 H21 120.6 . . ?
C20 C21 C22 118.86(15) . . ?
C22 C21 H21 120.6 . . ?
C21 C22 H22 120.2 . . ?
C21 C22 C23 119.51(14) . . ?
C23 C22 H22 120.2 . . ?
C22 C23 C24 117.24(13) . . ?
C22 C23 C29 122.46(13) . . ?
C24 C23 C29 120.25(13) . . ?
N3 C24 C23 123.60(13) . . ?
N3 C24 H24 118.2 . . ?
C23 C24 H24 118.2 . . ?
C26 C25 C11 120.08(13) . . ?
C26 C25 C30 118.94(13) . . ?
C30 C25 C11 120.90(13) . . ?
C25 C26 H26 119.2 . . ?
C25 C26 C27 121.52(13) . . ?
C27 C26 H26 119.2 . . ?
C26 C27 C18 119.35(13) . . ?
C28 C27 C18 121.84(13) . . ?
C28 C27 C26 118.75(13) . . ?
C27 C28 H28 119.6 . . ?
C29 C28 C27 120.75(13) . . ?
C29 C28 H28 119.6 . . ?
C28 C29 C23 121.24(13) . . ?
C28 C29 C30 119.45(13) . . ?
C30 C29 C23 119.28(13) . . ?
C25 C30 C29 120.56(14) . . ?
C25 C30 H30 119.7 . . ?
C29 C30 H30 119.7 . . ?

loop_
_geom_bond_atom_site_label_1
_geom_bond_atom_site_label_2
_geom_bond_distance
_geom_bond_site_symmetry_2
_geom_bond_publ_flag
Co1 O1 2.0001(10) . ?
Co1 O2 2.0082(8) 2_656 ?
Co1 O5 2.2833(10) 2_556 ?
Co1 O6 2.1219(8) 2_556 ?
Co1 N1 2.1756(11) . ?
Co1 N2 2.1627(12) 2_556 ?
Co2 O3 2.0810(8) 2_665 ?
Co2 O3 2.0810(8) . ?
Co2 O7 2.1096(11) . ?
Co2 O7 2.1096(11) 2_665 ?
Co2 N3 2.1633(11) 2_566 ?
Co2 N3 2.1633(11) 1_654 ?
O1 C1 1.2312(15) . ?
O2 C1 1.2555(13) . ?
O3 C8 1.2620(16) . ?
O4 C8 1.2336(17) . ?
O5 C9 1.2578(15) . ?
O6 C9 1.2568(15) . ?
O7 H7A 0.8795 . ?
O7 H7B 0.8790 . ?
N1 C10 1.3403(17) . ?
N1 C14 1.3369(18) . ?
N2 C15 1.3376(19) . ?
N2 C19 1.3399(17) . ?
N3 C20 1.3357(19) . ?
N3 C24 1.3356(17) . ?
C1 C2 1.5020(15) . ?
C2 C3 1.3865(16) . ?
C2 C7 1.3927(14) . ?
C3 H3 0.9300 . ?
C3 C4 1.3877(16) . ?
C4 C5 1.3974(15) . ?
C4 C8 1.5083(16) . ?
C5 H5 0.9300 . ?
C5 C6 1.3894(17) . ?
C6 C7 1.3938(16) . ?
C6 C9 1.5025(14) . ?
C7 H7 0.9300 . ?
C10 H10 0.9300 . ?
C10 C11 1.384(2) . ?
C11 C12 1.388(2) . ?
C11 C25 1.4886(19) . ?
C12 H12 0.9300 . ?
C12 C13 1.383(2) . ?
C13 H13 0.9300 . ?
C13 C14 1.371(2) . ?
C14 H14 0.9300 . ?
C15 H15 0.9300 . ?
C15 C16 1.377(2) . ?
C16 H16 0.9300 . ?
C16 C17 1.379(2) . ?
C17 H17 0.9300 . ?
C17 C18 1.395(2) . ?
C18 C19 1.390(2) . ?
C18 C27 1.483(2) . ?
C19 H19 0.9300 . ?
C20 H20 0.9300 . ?
C20 C21 1.375(2) . ?
C21 H21 0.9300 . ?
C21 C22 1.381(2) . ?
C22 H22 0.9300 . ?
C22 C23 1.390(2) . ?
C23 C24 1.3912(19) . ?
C23 C29 1.4862(19) . ?
C24 H24 0.9300 . ?
C25 C26 1.388(2) . ?
C25 C30 1.393(2) . ?
C26 H26 0.9300 . ?
C26 C27 1.3944(19) . ?
C27 C28 1.392(2) . ?
C28 H28 0.9300 . ?
C28 C29 1.392(2) . ?
C29 C30 1.397(2) . ?
C30 H30 0.9300 . ?

loop_
_geom_torsion_atom_site_label_1
_geom_torsion_atom_site_label_2
_geom_torsion_atom_site_label_3
_geom_torsion_atom_site_label_4
_geom_torsion
_geom_torsion_site_symmetry_1
_geom_torsion_site_symmetry_2
_geom_torsion_site_symmetry_3
_geom_torsion_site_symmetry_4
_geom_torsion_publ_flag
Co1 O2 C1 O1 -7.51(19) 2_656 . . . ?
Co1 O2 C1 C2 174.02(8) 2_656 . . . ?
Co1 O5 C9 O6 -0.42(12) 2_556 . . . ?
Co1 O5 C9 C6 177.32(11) 2_556 . . . ?
Co1 O6 C9 O5 0.45(13) 2_556 . . . ?
Co1 O6 C9 C6 -177.35(10) 2_556 . . . ?
Co1 N1 C10 C11 -178.89(12) . . . . ?
Co1 N1 C14 C13 179.12(15) . . . . ?
Co1 N2 C15 C16 -176.70(15) 2_556 . . . ?
Co1 N2 C19 C18 175.41(11) 2_556 . . . ?
Co2 O3 C8 O4 -22.5(3) . . . . ?
Co2 O3 C8 C4 154.87(9) . . . . ?
Co2 N3 C20 C21 -175.84(15) 1_456 . . . ?
Co2 N3 C24 C23 175.55(11) 1_456 . . . ?
O1 C1 C2 C3 180.00(12) . . . . ?
O1 C1 C2 C7 -2.07(18) . . . . ?
O2 C1 C2 C3 -1.44(16) . . . . ?
O2 C1 C2 C7 176.49(11) . . . . ?
N1 C10 C11 C12 -0.2(3) . . . . ?
N1 C10 C11 C25 178.30(15) . . . . ?
N2 C15 C16 C17 1.6(3) . . . . ?
N3 C20 C21 C22 0.4(3) . . . . ?
C1 C2 C3 C4 176.62(11) . . . . ?
C1 C2 C7 C6 -177.42(11) . . . . ?
C2 C3 C4 C5 1.13(19) . . . . ?
C2 C3 C4 C8 -173.97(12) . . . . ?
C3 C2 C7 C6 0.50(18) . . . . ?
C3 C4 C5 C6 -0.1(2) . . . . ?
C3 C4 C8 O3 -10.4(2) . . . . ?
C3 C4 C8 O4 167.17(16) . . . . ?
C4 C5 C6 C7 -0.69(19) . . . . ?
C4 C5 C6 C9 -178.60(12) . . . . ?
C5 C4 C8 O3 174.67(13) . . . . ?
C5 C4 C8 O4 -7.8(2) . . . . ?
C5 C6 C7 C2 0.50(19) . . . . ?
C5 C6 C9 O5 4.04(19) . . . . ?
C5 C6 C9 O6 -178.17(12) . . . . ?
C7 C2 C3 C4 -1.33(18) . . . . ?
C7 C6 C9 O5 -173.90(12) . . . . ?
C7 C6 C9 O6 3.89(18) . . . . ?
C8 C4 C5 C6 174.88(12) . . . . ?
C9 C6 C7 C2 178.46(11) . . . . ?
C10 N1 C14 C13 0.8(3) . . . . ?
C10 C11 C12 C13 0.7(3) . . . . ?
C10 C11 C25 C26 -35.4(2) . . . . ?
C10 C11 C25 C30 147.88(16) . . . . ?
C11 C12 C13 C14 -0.5(3) . . . . ?
C11 C25 C26 C27 -175.37(15) . . . . ?
C11 C25 C30 C29 175.53(15) . . . . ?
C12 C11 C25 C26 143.00(18) . . . . ?
C12 C11 C25 C30 -33.7(3) . . . . ?
C12 C13 C14 N1 -0.3(3) . . . . ?
C14 N1 C10 C11 -0.6(2) . . . . ?
C15 N2 C19 C18 -0.8(2) . . . . ?
C15 C16 C17 C18 -0.9(3) . . . . ?
C16 C17 C18 C19 -0.5(3) . . . . ?
C16 C17 C18 C27 177.18(18) . . . . ?
C17 C18 C19 N2 1.4(2) . . . . ?
C17 C18 C27 C26 -141.67(18) . . . . ?
C17 C18 C27 C28 35.5(2) . . . . ?
C18 C27 C28 C29 -177.95(15) . . . . ?
C19 N2 C15 C16 -0.8(2) . . . . ?
C19 C18 C27 C26 36.0(2) . . . . ?
C19 C18 C27 C28 -146.85(15) . . . . ?
C20 N3 C24 C23 0.0(2) . . . . ?
C20 C21 C22 C23 -0.3(3) . . . . ?
C21 C22 C23 C24 0.0(3) . . . . ?
C21 C22 C23 C29 177.49(17) . . . . ?
C22 C23 C24 N3 0.2(2) . . . . ?
C22 C23 C29 C28 140.84(17) . . . . ?
C22 C23 C29 C30 -41.1(2) . . . . ?
C23 C29 C30 C25 -178.05(15) . . . . ?
C24 N3 C20 C21 -0.3(3) . . . . ?
C24 C23 C29 C28 -41.7(2) . . . . ?
C24 C23 C29 C30 136.38(16) . . . . ?
C25 C11 C12 C13 -177.74(18) . . . . ?
C25 C26 C27 C18 176.85(15) . . . . ?
C25 C26 C27 C28 -0.4(2) . . . . ?
C26 C25 C30 C29 -1.2(3) . . . . ?
C26 C27 C28 C29 -0.8(2) . . . . ?
C27 C18 C19 N2 -176.34(13) . . . . ?
C27 C28 C29 C23 179.01(15) . . . . ?
C27 C28 C29 C30 0.9(2) . . . . ?
C28 C29 C30 C25 0.1(2) . . . . ?
C29 C23 C24 N3 -177.40(14) . . . . ?
C30 C25 C26 C27 1.4(3) . . . . ?

loop_
_platon_squeeze_void_nr
_platon_squeeze_void_average_x
_platon_squeeze_void_average_y
_platon_squeeze_void_average_z
_platon_squeeze_void_volume
_platon_squeeze_void_count_electrons
_platon_squeeze_void_content
1 0.182 0.315 -0.085 903 227 ' '
